data_7208915
loop_
_publ_author_name
'Shao, Ming-Yan'
'Huo, Peng'
'Sun, Yong-Gang'
'Li, Xin-Yu'
'Zhu, Qin-Yu'
'Dai, Jie'

_publ_section_title
;
 Synthetic methods and structural study of coordination polymers of Cd(ii)
 and Co(ii) with tetrathiafulvalene--tetracarboxylate
;
_journal_issue 6
_journal_name_full CrystEngComm
_journal_page_first 1086
_journal_paper_doi 10.1039/c2ce26219c
_journal_volume 15
_journal_year 2013
_chemical_formula_sum 'C15 H18 Cd N2 O9 S2'
_chemical_formula_weight 546.83
_chemical_name_systematic
;
?
;
_space_group_IT_number 2
_symmetry_cell_setting triclinic
_symmetry_space_group_name_Hall '-P 1'
_symmetry_space_group_name_H-M 'P -1'
_atom_sites_solution_hydrogens geom
_atom_sites_solution_primary direct
_atom_sites_solution_secondary difmap
_audit_creation_method SHELXL-97
_cell_angle_alpha 65.623(12)
_cell_angle_beta 78.885(14)
_cell_angle_gamma 76.553(14)
_cell_formula_units_Z 2
_cell_length_a 8.7258(11)
_cell_length_b 10.6743(6)
_cell_length_c 11.7457(11)
_cell_measurement_reflns_used 4786
_cell_measurement_temperature 223(2)
_cell_measurement_theta_max 27.5
_cell_measurement_theta_min 3.2
_cell_volume 963.36(19)
_computing_structure_refinement 'SHELXL-97 (Sheldrick, 1997)'
_computing_structure_solution 'SHELXS-97 (Sheldrick, 1990)'
_diffrn_ambient_temperature 223(2)
_diffrn_detector_area_resol_mean 14.63
_diffrn_measured_fraction_theta_full 0.977
_diffrn_measured_fraction_theta_max 0.977
_diffrn_measurement_device_type 'Rigaku Mercury'
_diffrn_measurement_method \w
_diffrn_radiation_monochromator graphite
_diffrn_radiation_source 'fine-focus sealed tube'
_diffrn_radiation_type MoK\a
_diffrn_radiation_wavelength 0.71075
_diffrn_reflns_av_R_equivalents 0.0448
_diffrn_reflns_av_sigmaI/netI 0.0735
_diffrn_reflns_limit_h_max 11
_diffrn_reflns_limit_h_min -11
_diffrn_reflns_limit_k_max 13
_diffrn_reflns_limit_k_min -11
_diffrn_reflns_limit_l_max 15
_diffrn_reflns_limit_l_min -15
_diffrn_reflns_number 9325
_diffrn_reflns_theta_full 27.47
_diffrn_reflns_theta_max 27.47
_diffrn_reflns_theta_min 3.24
_exptl_absorpt_coefficient_mu 1.403
_exptl_absorpt_correction_T_max 0.894
_exptl_absorpt_correction_T_min 0.845
_exptl_absorpt_correction_type multi-scan
_exptl_absorpt_process_details 'Jacobson, R. (1998) Private communication'
_exptl_crystal_colour Red
_exptl_crystal_density_diffrn 1.878
_exptl_crystal_density_method 'not measured'
_exptl_crystal_description Prism
_exptl_crystal_F_000 544
_exptl_crystal_size_max 0.20
_exptl_crystal_size_mid 0.10
_exptl_crystal_size_min 0.08
_refine_diff_density_max 1.065
_refine_diff_density_min -0.848
_refine_diff_density_rms 0.160
_refine_ls_extinction_method none
_refine_ls_goodness_of_fit_ref 1.050
_refine_ls_hydrogen_treatment mixed
_refine_ls_matrix_type full
_refine_ls_number_parameters 295
_refine_ls_number_reflns 4323
_refine_ls_number_restraints 8
_refine_ls_restrained_S_all 1.049
_refine_ls_R_factor_all 0.0680
_refine_ls_R_factor_gt 0.0496
_refine_ls_shift/su_max 0.021
_refine_ls_shift/su_mean 0.001
_refine_ls_structure_factor_coef Fsqd
_refine_ls_weighting_details 'calc w=1/[\s^2^(Fo^2^)+(0.0496P)^2^+0.0000P] where P=(Fo^2^+2Fc^2^)/3'
_refine_ls_weighting_scheme calc
_refine_ls_wR_factor_gt 0.0997
_refine_ls_wR_factor_ref 0.1083
_reflns_number_gt 3517
_reflns_number_total 4323
_reflns_threshold_expression >2sigma(I)
_cod_data_source_file c2ce26219c.txt
_cod_data_source_block l
_cod_database_code 7208915

loop_
_symmetry_equiv_pos_as_xyz
'x, y, z'
'-x, -y, -z'

loop_
_atom_site_label
_atom_site_type_symbol
_atom_site_fract_x
_atom_site_fract_y
_atom_site_fract_z
_atom_site_U_iso_or_equiv
_atom_site_adp_type
_atom_site_occupancy
_atom_site_symmetry_multiplicity
_atom_site_calc_flag
_atom_site_refinement_flags
Cd1 Cd 0.29033(4) 0.49218(4) -0.15435(3) 0.02270(12) Uani 1 1 d .
S1 S 0.34677(13) 0.13042(13) 0.34985(10) 0.0256(3) Uani 1 1 d .
S2 S 0.69416(14) 0.04820(13) 0.34687(11) 0.0291(3) Uani 1 1 d .
N1 N 0.5259(4) 0.5296(4) -0.2905(3) 0.0218(8) Uani 1 1 d .
N2 N 0.2307(4) 0.6474(4) -0.3580(3) 0.0256(9) Uani 1 1 d .
C1 C 0.4643(5) 0.2087(4) 0.2094(4) 0.0194(9) Uani 1 1 d .
C2 C 0.6213(5) 0.1717(5) 0.2082(4) 0.0210(9) Uani 1 1 d .
C3 C 0.5082(5) 0.0368(5) 0.4378(4) 0.0251(10) Uani 1 1 d .
C4 C 0.3728(6) 0.3069(5) 0.1018(4) 0.0235(10) Uani 1 1 d .
C5 C 0.7473(5) 0.2235(5) 0.0985(4) 0.0221(10) Uani 1 1 d .
C6 C 0.6706(6) 0.4692(5) -0.2533(4) 0.0273(10) Uani 1 1 d .
H6 H 0.6791 0.4159 -0.1674 0.033 Uiso 1 1 calc R
C7 C 0.8072(6) 0.4820(5) -0.3359(5) 0.0326(11) Uani 1 1 d .
H7 H 0.9069 0.4380 -0.3071 0.039 Uiso 1 1 calc R
C8 C 0.7941(6) 0.5601(6) -0.4601(5) 0.0374(13) Uani 1 1 d .
H8 H 0.8853 0.5710 -0.5186 0.045 Uiso 1 1 calc R
C9 C 0.6459(6) 0.6231(6) -0.4998(4) 0.0311(11) Uani 1 1 d .
H9 H 0.6356 0.6766 -0.5855 0.037 Uiso 1 1 calc R
C10 C 0.5131(5) 0.6072(5) -0.4130(4) 0.0220(10) Uani 1 1 d .
C11 C 0.0845(6) 0.7104(5) -0.3871(5) 0.0347(12) Uani 1 1 d .
H11 H 0.0001 0.6928 -0.3227 0.042 Uiso 1 1 calc R
C12 C 0.0507(6) 0.8004(6) -0.5072(5) 0.0452(14) Uani 1 1 d .
H12 H -0.0540 0.8429 -0.5242 0.054 Uiso 1 1 calc R
C13 C 0.1744(6) 0.8257(6) -0.6006(5) 0.0398(13) Uani 1 1 d .
H13 H 0.1557 0.8855 -0.6836 0.048 Uiso 1 1 calc R
C14 C 0.3268(6) 0.7625(5) -0.5717(4) 0.0319(11) Uani 1 1 d .
H14 H 0.4129 0.7796 -0.6347 0.038 Uiso 1 1 calc R
C15 C 0.3516(5) 0.6740(5) -0.4497(4) 0.0222(10) Uani 1 1 d .
O1 O 0.2247(4) 0.3223(4) 0.1214(3) 0.0346(8) Uani 1 1 d .
O2 O 0.4509(4) 0.3640(4) -0.0024(3) 0.0328(8) Uani 1 1 d .
O3 O 0.7966(4) 0.1493(4) 0.0358(3) 0.0405(9) Uani 1 1 d .
O4 O 0.7998(4) 0.3298(3) 0.0822(3) 0.0286(8) Uani 1 1 d .
O5 O 0.0242(4) 0.4635(4) -0.1179(3) 0.0268(7) Uani 1 1 d D
O6 O 0.3176(4) 0.2883(4) -0.1900(3) 0.0332(8) Uani 1 1 d D
O7 O 0.0659(6) 0.1541(5) -0.1418(5) 0.0556(12) Uani 1 1 d D
O8 O 0.5825(5) 0.1012(5) -0.0948(4) 0.0523(11) Uani 1 1 d D
O9 O 0.1447(11) 0.0801(9) 0.1245(8) 0.162(3) Uani 1 1 d .
H7A H 0.111(7) 0.069(3) -0.112(6) 0.06(2) Uiso 1 1 d D
H5A H -0.009(8) 0.395(5) -0.057(4) 0.08(2) Uiso 1 1 d D
H8A H 0.633(6) 0.135(5) -0.064(5) 0.038(16) Uiso 1 1 d D
H6A H 0.387(5) 0.222(4) -0.151(5) 0.038(17) Uiso 1 1 d D
H5B H -0.045(4) 0.535(3) -0.122(4) 0.025(14) Uiso 1 1 d D
H8B H 0.591(15) 0.018(5) -0.087(11) 0.19(6) Uiso 1 1 d D
H7B H -0.016(7) 0.153(11) -0.089(7) 0.14(4) Uiso 1 1 d D
H6B H 0.239(6) 0.245(7) -0.164(6) 0.07(2) Uiso 1 1 d D

loop_
_atom_site_aniso_label
_atom_site_aniso_U_11
_atom_site_aniso_U_22
_atom_site_aniso_U_33
_atom_site_aniso_U_23
_atom_site_aniso_U_13
_atom_site_aniso_U_12
Cd1 0.01931(19) 0.0261(2) 0.01786(19) -0.00524(14) -0.00077(13) -0.00199(14)
S1 0.0173(6) 0.0298(7) 0.0185(6) 0.0004(5) -0.0013(4) -0.0025(5)
S2 0.0177(6) 0.0345(7) 0.0198(6) 0.0020(5) -0.0023(5) 0.0009(5)
N1 0.020(2) 0.022(2) 0.0200(19) -0.0046(16) -0.0018(16) -0.0029(16)
N2 0.019(2) 0.028(2) 0.021(2) -0.0045(17) 0.0010(16) -0.0012(17)
C1 0.019(2) 0.020(2) 0.014(2) -0.0020(18) -0.0004(17) -0.0039(19)
C2 0.025(2) 0.021(2) 0.016(2) -0.0061(19) -0.0007(18) -0.006(2)
C3 0.021(2) 0.027(3) 0.023(2) -0.006(2) -0.0014(19) -0.005(2)
C4 0.030(3) 0.020(2) 0.019(2) -0.007(2) -0.0033(19) -0.003(2)
C5 0.018(2) 0.024(3) 0.019(2) -0.005(2) -0.0012(18) -0.001(2)
C6 0.025(3) 0.033(3) 0.020(2) -0.008(2) -0.004(2) -0.001(2)
C7 0.016(2) 0.040(3) 0.036(3) -0.012(2) -0.005(2) 0.002(2)
C8 0.023(3) 0.053(4) 0.032(3) -0.016(3) 0.008(2) -0.007(3)
C9 0.027(3) 0.043(3) 0.020(2) -0.011(2) -0.001(2) -0.003(2)
C10 0.024(2) 0.024(2) 0.020(2) -0.010(2) -0.0008(19) -0.008(2)
C11 0.023(3) 0.031(3) 0.030(3) 0.001(2) 0.001(2) 0.004(2)
C12 0.021(3) 0.053(4) 0.042(3) -0.004(3) -0.005(2) 0.003(3)
C13 0.036(3) 0.044(3) 0.026(3) -0.003(2) -0.008(2) 0.001(3)
C14 0.028(3) 0.037(3) 0.022(2) -0.004(2) 0.000(2) -0.006(2)
C15 0.021(2) 0.023(2) 0.022(2) -0.008(2) -0.0014(18) -0.004(2)
O1 0.0237(19) 0.040(2) 0.0320(19) -0.0083(17) -0.0091(15) 0.0039(16)
O2 0.032(2) 0.038(2) 0.0164(16) 0.0030(15) -0.0098(15) -0.0031(17)
O3 0.042(2) 0.041(2) 0.042(2) -0.0262(19) 0.0200(18) -0.0167(19)
O4 0.0269(18) 0.0288(19) 0.0274(18) -0.0104(15) 0.0070(14) -0.0089(15)
O5 0.0205(18) 0.030(2) 0.0259(18) -0.0081(17) 0.0004(15) -0.0037(16)
O6 0.028(2) 0.032(2) 0.034(2) -0.0109(18) -0.0028(17) 0.0006(18)
O7 0.044(3) 0.042(3) 0.079(3) -0.024(3) 0.009(3) -0.014(2)
O8 0.052(3) 0.046(3) 0.066(3) -0.025(2) -0.015(2) -0.006(2)
O9 0.172(9) 0.146(7) 0.159(8) -0.041(6) -0.026(6) -0.035(7)

loop_
_atom_type_symbol
_atom_type_description
_atom_type_scat_dispersion_real
_atom_type_scat_dispersion_imag
_atom_type_scat_source
C C 0.0033 0.0016 'International Tables Vol C Tables 4.2.6.8 and 6.1.1.4'
H H 0.0000 0.0000 'International Tables Vol C Tables 4.2.6.8 and 6.1.1.4'
N N 0.0061 0.0033 'International Tables Vol C Tables 4.2.6.8 and 6.1.1.4'
O O 0.0106 0.0060 'International Tables Vol C Tables 4.2.6.8 and 6.1.1.4'
S S 0.1246 0.1234 'International Tables Vol C Tables 4.2.6.8 and 6.1.1.4'
Cd Cd -0.8075 1.2024 'International Tables Vol C Tables 4.2.6.8 and 6.1.1.4'

loop_
_geom_angle_atom_site_label_1
_geom_angle_atom_site_label_2
_geom_angle_atom_site_label_3
_geom_angle
_geom_angle_site_symmetry_1
_geom_angle_site_symmetry_3
O2 Cd1 O4 94.87(12) . 2_665
O2 Cd1 O6 85.83(13) . .
O4 Cd1 O6 163.53(11) 2_665 .
O2 Cd1 O5 119.22(12) . .
O4 Cd1 O5 85.53(11) 2_665 .
O6 Cd1 O5 79.82(13) . .
O2 Cd1 N1 85.36(12) . .
O4 Cd1 N1 110.64(11) 2_665 .
O6 Cd1 N1 85.83(12) . .
O5 Cd1 N1 150.11(12) . .
O2 Cd1 N2 155.13(13) . .
O4 Cd1 N2 90.21(12) 2_665 .
O6 Cd1 N2 96.05(13) . .
O5 Cd1 N2 85.41(13) . .
N1 Cd1 N2 70.10(13) . .
C1 S1 C3 94.9(2) . .
C2 S2 C3 95.7(2) . .
C6 N1 C10 118.9(4) . .
C6 N1 Cd1 123.2(3) . .
C10 N1 Cd1 117.7(3) . .
C11 N2 C15 118.3(4) . .
C11 N2 Cd1 123.9(3) . .
C15 N2 Cd1 117.8(3) . .
C2 C1 C4 127.5(4) . .
C2 C1 S1 117.9(3) . .
C4 C1 S1 114.5(3) . .
C1 C2 C5 127.7(4) . .
C1 C2 S2 117.2(3) . .
C5 C2 S2 115.1(3) . .
C3 C3 S2 122.9(5) 2_656 .
C3 C3 S1 123.4(5) 2_656 .
S2 C3 S1 113.7(2) . .
O1 C4 O2 125.2(4) . .
O1 C4 C1 117.3(4) . .
O2 C4 C1 117.4(4) . .
O3 C5 O4 125.0(4) . .
O3 C5 C2 115.8(4) . .
O4 C5 C2 119.0(4) . .
N1 C6 C7 122.8(4) . .
N1 C6 H6 118.6 . .
C7 C6 H6 118.6 . .
C8 C7 C6 118.3(5) . .
C8 C7 H7 120.8 . .
C6 C7 H7 120.8 . .
C7 C8 C9 119.5(5) . .
C7 C8 H8 120.2 . .
C9 C8 H8 120.2 . .
C10 C9 C8 119.7(5) . .
C10 C9 H9 120.2 . .
C8 C9 H9 120.2 . .
N1 C10 C9 120.8(4) . .
N1 C10 C15 117.1(4) . .
C9 C10 C15 122.1(4) . .
N2 C11 C12 123.4(5) . .
N2 C11 H11 118.3 . .
C12 C11 H11 118.3 . .
C13 C12 C11 118.0(5) . .
C13 C12 H12 121.0 . .
C11 C12 H12 121.0 . .
C12 C13 C14 119.4(5) . .
C12 C13 H13 120.3 . .
C14 C13 H13 120.3 . .
C15 C14 C13 119.4(5) . .
C15 C14 H14 120.3 . .
C13 C14 H14 120.3 . .
N2 C15 C14 121.5(4) . .
N2 C15 C10 117.0(4) . .
C14 C15 C10 121.5(4) . .
C4 O2 Cd1 111.4(3) . .
C5 O4 Cd1 133.3(3) . 2_665
Cd1 O5 H5A 122(5) . .
Cd1 O5 H5B 117(3) . .
H5A O5 H5B 107(6) . .
Cd1 O6 H6A 114(4) . .
Cd1 O6 H6B 117(5) . .
H6A O6 H6B 98(6) . .
H7A O7 H7B 101(8) . .
H8A O8 H8B 130(10) . .

loop_
_geom_bond_atom_site_label_1
_geom_bond_atom_site_label_2
_geom_bond_distance
_geom_bond_site_symmetry_2
Cd1 O2 2.253(3) .
Cd1 O4 2.307(3) 2_665
Cd1 O6 2.333(4) .
Cd1 O5 2.347(3) .
Cd1 N1 2.351(3) .
Cd1 N2 2.355(4) .
S1 C1 1.755(4) .
S1 C3 1.762(5) .
S2 C2 1.741(5) .
S2 C3 1.762(5) .
N1 C6 1.342(6) .
N1 C10 1.343(5) .
N2 C11 1.332(6) .
N2 C15 1.342(5) .
C1 C2 1.334(6) .
C1 C4 1.497(6) .
C2 C5 1.525(6) .
C3 C3 1.341(9) 2_656
C4 O1 1.252(6) .
C4 O2 1.261(5) .
C5 O3 1.246(5) .
C5 O4 1.250(5) .
C6 C7 1.379(6) .
C6 H6 0.9400 .
C7 C8 1.362(7) .
C7 H7 0.9400 .
C8 C9 1.383(7) .
C8 H8 0.9400 .
C9 C10 1.380(6) .
C9 H9 0.9400 .
C10 C15 1.481(6) .
C11 C12 1.382(7) .
C11 H11 0.9400 .
C12 C13 1.370(7) .
C12 H12 0.9400 .
C13 C14 1.381(7) .
C13 H13 0.9400 .
C14 C15 1.379(7) .
C14 H14 0.9400 .
O4 Cd1 2.307(3) 2_665
O5 H5A 0.85(2) .
O5 H5B 0.848(19) .
O6 H6A 0.84(2) .
O6 H6B 0.85(2) .
O7 H7A 0.85(2) .
O7 H7B 0.85(2) .
O8 H8A 0.837(19) .
O8 H8B 0.84(2) .

loop_
_geom_torsion_atom_site_label_1
_geom_torsion_atom_site_label_2
_geom_torsion_atom_site_label_3
_geom_torsion_atom_site_label_4
_geom_torsion
_geom_torsion_site_symmetry_1
_geom_torsion_site_symmetry_4
O2 Cd1 N1 C6 4.1(3) . .
O4 Cd1 N1 C6 97.5(3) 2_665 .
O6 Cd1 N1 C6 -82.1(4) . .
O5 Cd1 N1 C6 -143.2(3) . .
N2 Cd1 N1 C6 180.0(4) . .
O2 Cd1 N1 C10 179.0(3) . .
O4 Cd1 N1 C10 -87.6(3) 2_665 .
O6 Cd1 N1 C10 92.8(3) . .
O5 Cd1 N1 C10 31.6(4) . .
N2 Cd1 N1 C10 -5.2(3) . .
O2 Cd1 N2 C11 -166.1(4) . .
O4 Cd1 N2 C11 -63.9(4) 2_665 .
O6 Cd1 N2 C11 100.8(4) . .
O5 Cd1 N2 C11 21.6(4) . .
N1 Cd1 N2 C11 -175.9(4) . .
O2 Cd1 N2 C15 13.7(5) . .
O4 Cd1 N2 C15 115.8(3) 2_665 .
O6 Cd1 N2 C15 -79.4(3) . .
O5 Cd1 N2 C15 -158.7(3) . .
N1 Cd1 N2 C15 3.9(3) . .
C3 S1 C1 C2 4.1(4) . .
C3 S1 C1 C4 -178.4(3) . .
C4 C1 C2 C5 2.3(7) . .
S1 C1 C2 C5 179.4(3) . .
C4 C1 C2 S2 -176.9(3) . .
S1 C1 C2 S2 0.2(5) . .
C3 S2 C2 C1 -4.4(4) . .
C3 S2 C2 C5 176.3(3) . .
C2 S2 C3 C3 -173.3(5) . 2_656
C2 S2 C3 S1 6.9(3) . .
C1 S1 C3 C3 173.4(6) . 2_656
C1 S1 C3 S2 -6.8(3) . .
C2 C1 C4 O1 176.6(4) . .
S1 C1 C4 O1 -0.6(5) . .
C2 C1 C4 O2 -1.3(7) . .
S1 C1 C4 O2 -178.5(3) . .
C1 C2 C5 O3 -95.2(6) . .
S2 C2 C5 O3 84.0(5) . .
C1 C2 C5 O4 89.0(6) . .
S2 C2 C5 O4 -91.8(5) . .
C10 N1 C6 C7 -0.7(7) . .
Cd1 N1 C6 C7 174.2(3) . .
N1 C6 C7 C8 0.4(7) . .
C6 C7 C8 C9 -0.3(8) . .
C7 C8 C9 C10 0.5(8) . .
C6 N1 C10 C9 0.9(6) . .
Cd1 N1 C10 C9 -174.2(3) . .
C6 N1 C10 C15 -179.0(4) . .
Cd1 N1 C10 C15 5.9(5) . .
C8 C9 C10 N1 -0.8(7) . .
C8 C9 C10 C15 179.1(4) . .
C15 N2 C11 C12 0.8(8) . .
Cd1 N2 C11 C12 -179.4(4) . .
N2 C11 C12 C13 0.0(9) . .
C11 C12 C13 C14 -0.7(9) . .
C12 C13 C14 C15 0.7(8) . .
C11 N2 C15 C14 -0.9(7) . .
Cd1 N2 C15 C14 179.3(3) . .
C11 N2 C15 C10 177.4(4) . .
Cd1 N2 C15 C10 -2.4(5) . .
C13 C14 C15 N2 0.2(7) . .
C13 C14 C15 C10 -178.0(4) . .
N1 C10 C15 N2 -2.3(6) . .
C9 C10 C15 N2 177.8(4) . .
N1 C10 C15 C14 175.9(4) . .
C9 C10 C15 C14 -3.9(7) . .
O1 C4 O2 Cd1 -2.5(6) . .
C1 C4 O2 Cd1 175.1(3) . .
O4 Cd1 O2 C4 73.5(3) 2_665 .
O6 Cd1 O2 C4 -90.0(3) . .
O5 Cd1 O2 C4 -14.1(3) . .
N1 Cd1 O2 C4 -176.1(3) . .
N2 Cd1 O2 C4 174.6(3) . .
O3 C5 O4 Cd1 167.2(3) . 2_665
C2 C5 O4 Cd1 -17.4(6) . 2_665
